data_4309848
loop_
_publ_author_name
'Aaron A. Rachford'
'Jeffrey L. Petersen'
'Jeffrey J. Rack'

_publ_contact_author_address
;Clippinger Laboratory
Ohio University
Athens, OH 
;
_publ_contact_author_email rack@helios.phy.ohiou.edu
_publ_contact_author_name 'Jeffery J. Rack'
_publ_section_title
;
Designing Molecular Bistability in Ruthenium Dimethyl Sulfoxide Complexes
;
_journal_name_full 'Inorganic Chemistry'
_journal_page_first 8065
_journal_page_last 8075
_journal_paper_doi 10.1021/ic050778r
_journal_volume 44
_journal_year 2005
_chemical_formula_sum 'C23 H33 F12 N5 O P2 Ru S'
_chemical_formula_weight 818.61
_chemical_name_systematic
; 
 ? 
;
_space_group_IT_number 14
_symmetry_cell_setting monoclinic
_symmetry_space_group_name_Hall '-P 2ybc'
_symmetry_space_group_name_H-M 'P 1 21/c 1'
_atom_sites_solution_hydrogens geom
_atom_sites_solution_primary direct
_atom_sites_solution_secondary difmap
_audit_creation_method SHELXL-97
_cell_angle_alpha 90.00
_cell_angle_beta 104.6510(10)
_cell_angle_gamma 90.00
_cell_formula_units_Z 4
_cell_length_a 19.8629(11)
_cell_length_b 10.0815(5)
_cell_length_c 16.1698(9)
_cell_measurement_temperature 295(2)
_cell_volume 3132.7(3)
_computing_structure_refinement 'SHELXL-97 (Sheldrick, 1997)'
_computing_structure_solution 'SHELXS-97 (Sheldrick, 1990)'
_diffrn_ambient_temperature 295(2)
_diffrn_measured_fraction_theta_full 0.988
_diffrn_measured_fraction_theta_max 0.988
_diffrn_radiation_monochromator graphite
_diffrn_radiation_source 'fine-focus sealed tube'
_diffrn_radiation_type MoK\a
_diffrn_radiation_wavelength 0.71073
_diffrn_reflns_av_R_equivalents 0.0398
_diffrn_reflns_av_sigmaI/netI 0.0491
_diffrn_reflns_limit_h_max 25
_diffrn_reflns_limit_h_min -25
_diffrn_reflns_limit_k_max 11
_diffrn_reflns_limit_k_min -13
_diffrn_reflns_limit_l_max 20
_diffrn_reflns_limit_l_min -21
_diffrn_reflns_number 21540
_diffrn_reflns_theta_full 27.56
_diffrn_reflns_theta_max 27.56
_diffrn_reflns_theta_min 2.12
_exptl_absorpt_coefficient_mu 0.769
_exptl_absorpt_correction_type empirical
_exptl_absorpt_process_details SADABS
_exptl_crystal_density_diffrn 1.736
_exptl_crystal_density_method 'not measured'
_exptl_crystal_F_000 1648
_exptl_crystal_size_max 0.32
_exptl_crystal_size_mid 0.24
_exptl_crystal_size_min 0.14
_refine_diff_density_max 0.638
_refine_diff_density_min -0.461
_refine_diff_density_rms 0.082
_refine_ls_extinction_method none
_refine_ls_goodness_of_fit_ref 1.043
_refine_ls_hydrogen_treatment mixed
_refine_ls_matrix_type full
_refine_ls_number_parameters 412
_refine_ls_number_reflns 7145
_refine_ls_number_restraints 0
_refine_ls_restrained_S_all 1.043
_refine_ls_R_factor_all 0.0551
_refine_ls_R_factor_gt 0.0414
_refine_ls_shift/su_max 0.033
_refine_ls_shift/su_mean 0.001
_refine_ls_structure_factor_coef Fsqd
_refine_ls_weighting_details 'calc w=1/[\s^2^(Fo^2^)+(0.0606P)^2^+0.6908P] where P=(Fo^2^+2Fc^2^)/3'
_refine_ls_weighting_scheme calc
_refine_ls_wR_factor_gt 0.1061
_refine_ls_wR_factor_ref 0.1147
_reflns_number_gt 5684
_reflns_number_total 7145
_reflns_threshold_expression >2sigma(I)
_cod_data_source_file ic050778rsi20050514_010055_2.cif
_cod_data_source_block ar6ccd
_cod_database_code 4309848

loop_
_symmetry_equiv_pos_as_xyz
'x, y, z'
'-x, y+1/2, -z+1/2'
'-x, -y, -z'
'x, -y-1/2, z-1/2'

loop_
_atom_site_label
_atom_site_type_symbol
_atom_site_fract_x
_atom_site_fract_y
_atom_site_fract_z
_atom_site_U_iso_or_equiv
_atom_site_adp_type
_atom_site_occupancy
_atom_site_symmetry_multiplicity
_atom_site_calc_flag
_atom_site_refinement_flags
_atom_site_disorder_assembly
_atom_site_disorder_group
Ru1 Ru 0.251323(11) 0.686933(19) 0.355933(14) 0.03419(9) Uani 1 1 d . . .
S1 S 0.30288(4) 0.80344(7) 0.27026(5) 0.04294(18) Uani 1 1 d . . .
O1 O 0.29974(14) 0.7396(3) 0.18760(15) 0.0646(6) Uani 1 1 d . . .
N1 N 0.32769(12) 0.7486(2) 0.46773(16) 0.0402(5) Uani 1 1 d . . .
N2 N 0.20635(12) 0.8466(2) 0.38937(15) 0.0369(5) Uani 1 1 d . . .
N3 N 0.15899(13) 0.7032(2) 0.25300(16) 0.0392(5) Uani 1 1 d . . .
N4 N 0.29852(13) 0.4942(2) 0.33101(17) 0.0479(6) Uani 1 1 d . . .
N5 N 0.19866(13) 0.5554(2) 0.43089(15) 0.0419(5) Uani 1 1 d . . .
C1 C 0.38987(18) 0.6981(3) 0.5073(2) 0.0527(8) Uani 1 1 d . . .
H1 H 0.4018 0.6154 0.4899 0.063 Uiso 1 1 calc R . .
C2 C 0.43697(18) 0.7616(4) 0.5722(2) 0.0632(9) Uani 1 1 d . . .
H2 H 0.4793 0.7216 0.5979 0.076 Uiso 1 1 calc R . .
C3 C 0.42133(19) 0.8833(4) 0.5985(2) 0.0624(9) Uani 1 1 d . . .
H3 H 0.4532 0.9295 0.6407 0.075 Uiso 1 1 calc R . .
C4 C 0.35741(18) 0.9358(3) 0.5612(2) 0.0515(7) Uani 1 1 d . . .
H4 H 0.3453 1.0183 0.5787 0.062 Uiso 1 1 calc R . .
C5 C 0.31080(15) 0.8677(3) 0.49793(18) 0.0404(6) Uani 1 1 d . . .
C6 C 0.24049(16) 0.9171(3) 0.45843(18) 0.0405(6) Uani 1 1 d . . .
C7 C 0.20870(19) 1.0254(3) 0.4856(2) 0.0533(8) Uani 1 1 d . . .
H7 H 0.2322 1.0751 0.5325 0.064 Uiso 1 1 calc R . .
C8 C 0.1417(2) 1.0582(3) 0.4420(2) 0.0610(9) Uani 1 1 d . . .
H8 H 0.1192 1.1289 0.4605 0.073 Uiso 1 1 calc R . .
C9 C 0.10793(18) 0.9862(3) 0.3707(2) 0.0554(8) Uani 1 1 d . . .
H9 H 0.0629 1.0080 0.3407 0.067 Uiso 1 1 calc R . .
C10 C 0.14217(15) 0.8819(3) 0.34485(18) 0.0402(6) Uani 1 1 d . . .
C11 C 0.11679(16) 0.8041(3) 0.2661(2) 0.0407(6) Uani 1 1 d . . .
C12 C 0.05648(17) 0.8377(3) 0.2062(2) 0.0512(8) Uani 1 1 d . . .
H12 H 0.0283 0.9056 0.2172 0.061 Uiso 1 1 calc R . .
C13 C 0.03826(19) 0.7692(4) 0.1293(2) 0.0633(9) Uani 1 1 d . . .
H13 H -0.0024 0.7897 0.0883 0.076 Uiso 1 1 calc R . .
C14 C 0.0812(2) 0.6716(4) 0.1153(2) 0.0617(9) Uani 1 1 d . . .
H14 H 0.0706 0.6256 0.0638 0.074 Uiso 1 1 calc R . .
C15 C 0.14009(18) 0.6409(3) 0.1772(2) 0.0536(8) Uani 1 1 d . . .
H15 H 0.1685 0.5733 0.1662 0.064 Uiso 1 1 calc R . .
C16 C 0.2206(2) 0.5824(4) 0.5236(2) 0.0616(9) Uani 1 1 d . . .
H16A H 0.2071 0.6707 0.5345 0.092 Uiso 1 1 calc R . .
H16B H 0.2703 0.5740 0.5431 0.092 Uiso 1 1 calc R . .
H16C H 0.1988 0.5199 0.5533 0.092 Uiso 1 1 calc R . .
C17 C 0.12158(17) 0.5630(4) 0.4054(2) 0.0604(9) Uani 1 1 d . . .
H17A H 0.1027 0.5029 0.4397 0.091 Uiso 1 1 calc R . .
H17B H 0.1051 0.5391 0.3462 0.091 Uiso 1 1 calc R . .
H17C H 0.1071 0.6518 0.4136 0.091 Uiso 1 1 calc R . .
C18 C 0.2195(2) 0.4166(3) 0.4156(3) 0.0630(9) Uani 1 1 d . . .
H18A H 0.1874 0.3815 0.3648 0.076 Uiso 1 1 calc R . .
H18B H 0.2167 0.3612 0.4636 0.076 Uiso 1 1 calc R . .
C19 C 0.2921(2) 0.4118(3) 0.4042(3) 0.0622(9) Uani 1 1 d . . .
H19A H 0.3245 0.4435 0.4559 0.075 Uiso 1 1 calc R . .
H19B H 0.3041 0.3208 0.3949 0.075 Uiso 1 1 calc R . .
C20 C 0.2627(2) 0.4272(4) 0.2506(3) 0.0695(11) Uani 1 1 d . . .
H20A H 0.2840 0.3425 0.2474 0.104 Uiso 1 1 calc R . .
H20B H 0.2663 0.4807 0.2028 0.104 Uiso 1 1 calc R . .
H20C H 0.2145 0.4148 0.2494 0.104 Uiso 1 1 calc R . .
C21 C 0.37298(18) 0.4970(4) 0.3284(3) 0.0692(10) Uani 1 1 d . . .
H21A H 0.3998 0.5442 0.3773 0.104 Uiso 1 1 calc R . .
H21B H 0.3770 0.5408 0.2771 0.104 Uiso 1 1 calc R . .
H21C H 0.3901 0.4079 0.3291 0.104 Uiso 1 1 calc R . .
C22 C 0.39109(18) 0.8511(4) 0.3155(3) 0.0659(10) Uani 1 1 d . . .
H22A H 0.4192 0.7731 0.3315 0.099 Uiso 1 1 calc R . .
H22B H 0.3936 0.9050 0.3651 0.099 Uiso 1 1 calc R . .
H22C H 0.4079 0.9007 0.2741 0.099 Uiso 1 1 calc R . .
C23 C 0.26664(19) 0.9650(3) 0.2474(2) 0.0549(8) Uani 1 1 d . . .
H23A H 0.2906 1.0113 0.2115 0.082 Uiso 1 1 calc R . .
H23B H 0.2716 1.0132 0.2998 0.082 Uiso 1 1 calc R . .
H23C H 0.2182 0.9577 0.2186 0.082 Uiso 1 1 calc R . .
P1 P 0.41624(5) 0.17899(8) 0.14893(7) 0.0549(2) Uani 1 1 d . . .
P2 P 0.08130(5) 0.23235(9) 0.14585(6) 0.0542(2) Uani 1 1 d . . .
F1 F 0.44674(16) 0.3223(2) 0.1722(2) 0.1087(11) Uani 1 1 d . . .
F2 F 0.38331(13) 0.0356(2) 0.12720(16) 0.0804(7) Uani 1 1 d . . .
F3 F 0.39378(19) 0.1735(3) 0.2371(2) 0.1108(11) Uani 1 1 d . . .
F4 F 0.4386(2) 0.1778(4) 0.0641(2) 0.1492(16) Uani 1 1 d . . .
F5 F 0.48779(13) 0.1176(3) 0.1958(2) 0.1034(9) Uani 1 1 d . . .
F6 F 0.34376(15) 0.2392(3) 0.1028(3) 0.1408(15) Uani 1 1 d . . .
F7 F 0.13886(16) 0.1611(4) 0.2136(3) 0.1301(14) Uani 1 1 d . . .
F8 F 0.13950(18) 0.3073(3) 0.1129(2) 0.1143(11) Uani 1 1 d . . .
F9 F 0.0225(2) 0.3092(3) 0.0796(3) 0.1454(16) Uani 1 1 d . . .
F10 F 0.02399(14) 0.1615(3) 0.1835(2) 0.1029(10) Uani 1 1 d . . .
F11 F 0.08293(15) 0.3492(3) 0.2110(2) 0.1045(9) Uani 1 1 d . . .
F12 F 0.0784(2) 0.1209(4) 0.0811(3) 0.1695(19) Uani 1 1 d . . .

loop_
_atom_site_aniso_label
_atom_site_aniso_U_11
_atom_site_aniso_U_22
_atom_site_aniso_U_33
_atom_site_aniso_U_23
_atom_site_aniso_U_13
_atom_site_aniso_U_12
Ru1 0.03326(14) 0.03384(12) 0.03333(14) -0.00126(8) 0.00446(9) 0.00075(8)
S1 0.0408(4) 0.0475(4) 0.0423(4) 0.0026(3) 0.0139(3) 0.0033(3)
O1 0.0782(17) 0.0731(15) 0.0500(14) -0.0051(12) 0.0302(13) 0.0019(13)
N1 0.0402(13) 0.0376(11) 0.0393(13) -0.0004(10) 0.0032(11) -0.0012(10)
N2 0.0396(13) 0.0356(10) 0.0354(12) 0.0013(9) 0.0095(10) 0.0017(9)
N3 0.0403(13) 0.0398(11) 0.0345(12) -0.0004(9) 0.0041(10) -0.0007(10)
N4 0.0444(14) 0.0437(12) 0.0518(15) -0.0081(11) 0.0052(12) 0.0055(11)
N5 0.0418(13) 0.0429(11) 0.0374(13) 0.0049(10) 0.0034(10) -0.0047(11)
C1 0.0456(18) 0.0493(16) 0.054(2) -0.0007(14) -0.0034(15) 0.0025(14)
C2 0.0451(19) 0.066(2) 0.066(2) 0.0011(18) -0.0095(17) -0.0011(17)
C3 0.058(2) 0.068(2) 0.053(2) -0.0069(17) -0.0027(17) -0.0163(18)
C4 0.057(2) 0.0478(15) 0.0462(17) -0.0088(14) 0.0071(15) -0.0102(15)
C5 0.0464(16) 0.0388(13) 0.0358(15) -0.0017(12) 0.0100(13) -0.0071(12)
C6 0.0467(16) 0.0399(13) 0.0358(14) -0.0024(11) 0.0119(13) -0.0009(12)
C7 0.070(2) 0.0481(16) 0.0419(17) -0.0071(14) 0.0136(16) 0.0057(15)
C8 0.072(2) 0.0584(18) 0.054(2) -0.0059(16) 0.0194(18) 0.0226(18)
C9 0.0522(19) 0.0610(18) 0.054(2) 0.0043(16) 0.0161(16) 0.0175(16)
C10 0.0398(15) 0.0440(14) 0.0379(15) 0.0059(12) 0.0120(12) 0.0029(12)
C11 0.0369(15) 0.0435(14) 0.0407(16) 0.0047(12) 0.0082(13) -0.0001(11)
C12 0.0416(17) 0.0554(17) 0.052(2) 0.0029(15) 0.0032(15) 0.0050(14)
C13 0.050(2) 0.072(2) 0.056(2) 0.0024(18) -0.0098(17) 0.0001(18)
C14 0.062(2) 0.069(2) 0.0442(19) -0.0092(16) -0.0056(17) 0.0020(17)
C15 0.058(2) 0.0541(16) 0.0423(18) -0.0062(14) 0.0011(15) 0.0051(15)
C16 0.066(2) 0.074(2) 0.0444(18) 0.0061(17) 0.0122(17) -0.0140(18)
C17 0.0429(18) 0.075(2) 0.061(2) 0.0140(18) 0.0090(16) -0.0106(17)
C18 0.074(3) 0.0411(15) 0.074(2) 0.0050(16) 0.018(2) -0.0046(16)
C19 0.070(2) 0.0407(15) 0.073(2) 0.0036(16) 0.0121(19) 0.0086(15)
C20 0.070(2) 0.0593(19) 0.071(2) -0.0221(18) 0.001(2) 0.0126(18)
C21 0.052(2) 0.067(2) 0.087(3) -0.012(2) 0.016(2) 0.0143(18)
C22 0.0417(19) 0.071(2) 0.082(3) 0.021(2) 0.0111(18) -0.0038(17)
C23 0.060(2) 0.0479(16) 0.062(2) 0.0123(15) 0.0256(17) 0.0067(15)
P1 0.0426(5) 0.0472(4) 0.0712(6) -0.0007(4) 0.0073(4) -0.0041(3)
P2 0.0520(5) 0.0550(4) 0.0519(5) -0.0006(4) 0.0061(4) -0.0036(4)
F1 0.088(2) 0.0534(13) 0.167(3) 0.0052(14) 0.000(2) -0.0218(12)
F2 0.0865(16) 0.0624(12) 0.0916(17) -0.0186(12) 0.0210(14) -0.0202(11)
F3 0.137(3) 0.107(2) 0.107(2) -0.0354(17) 0.066(2) -0.0298(17)
F4 0.159(4) 0.211(4) 0.091(2) 0.019(2) 0.056(3) -0.060(3)
F5 0.0617(15) 0.0980(18) 0.133(3) 0.0114(17) -0.0073(15) 0.0143(14)
F6 0.0687(18) 0.0823(18) 0.237(4) 0.025(2) -0.026(2) 0.0090(15)
F7 0.0749(19) 0.148(3) 0.166(3) 0.091(2) 0.028(2) 0.0347(18)
F8 0.120(3) 0.153(3) 0.0795(19) 0.0138(17) 0.0434(19) -0.050(2)
F9 0.127(3) 0.153(3) 0.116(3) 0.027(2) -0.044(2) 0.027(2)
F10 0.0689(17) 0.0955(17) 0.149(3) -0.0011(18) 0.0371(18) -0.0233(14)
F11 0.095(2) 0.1038(18) 0.116(2) -0.0491(18) 0.0305(18) -0.0243(16)
F12 0.170(4) 0.159(3) 0.197(4) -0.121(3) 0.078(3) -0.036(3)

loop_
_atom_type_symbol
_atom_type_description
_atom_type_scat_dispersion_real
_atom_type_scat_dispersion_imag
_atom_type_scat_source
C C 0.0033 0.0016 'International Tables Vol C Tables 4.2.6.8 and 6.1.1.4'
H H 0.0000 0.0000 'International Tables Vol C Tables 4.2.6.8 and 6.1.1.4'
N N 0.0061 0.0033 'International Tables Vol C Tables 4.2.6.8 and 6.1.1.4'
O O 0.0106 0.0060 'International Tables Vol C Tables 4.2.6.8 and 6.1.1.4'
F F 0.0171 0.0103 'International Tables Vol C Tables 4.2.6.8 and 6.1.1.4'
P P 0.1023 0.0942 'International Tables Vol C Tables 4.2.6.8 and 6.1.1.4'
S S 0.1246 0.1234 'International Tables Vol C Tables 4.2.6.8 and 6.1.1.4'
Ru Ru -1.2594 0.8363 'International Tables Vol C Tables 4.2.6.8 and 6.1.1.4'

loop_
_geom_angle_atom_site_label_1
_geom_angle_atom_site_label_2
_geom_angle_atom_site_label_3
_geom_angle
_geom_angle_site_symmetry_1
_geom_angle_site_symmetry_3
_geom_angle_publ_flag
N2 Ru1 N1 78.79(9) . . ?
N2 Ru1 N3 78.12(9) . . ?
N1 Ru1 N3 156.52(9) . . ?
N2 Ru1 N5 91.66(9) . . ?
N1 Ru1 N5 92.48(9) . . ?
N3 Ru1 N5 92.32(9) . . ?
N2 Ru1 N4 173.16(10) . . ?
N1 Ru1 N4 99.48(9) . . ?
N3 Ru1 N4 103.95(9) . . ?
N5 Ru1 N4 81.78(9) . . ?
N2 Ru1 S1 92.90(7) . . ?
N1 Ru1 S1 91.88(7) . . ?
N3 Ru1 S1 85.15(7) . . ?
N5 Ru1 S1 174.23(7) . . ?
N4 Ru1 S1 93.77(7) . . ?
O1 S1 C23 106.84(16) . . ?
O1 S1 C22 107.54(19) . . ?
C23 S1 C22 98.18(17) . . ?
O1 S1 Ru1 114.19(11) . . ?
C23 S1 Ru1 112.45(11) . . ?
C22 S1 Ru1 116.14(14) . . ?
C1 N1 C5 116.2(3) . . ?
C1 N1 Ru1 131.7(2) . . ?
C5 N1 Ru1 111.78(18) . . ?
C10 N2 C6 120.9(2) . . ?
C10 N2 Ru1 120.04(19) . . ?
C6 N2 Ru1 119.06(19) . . ?
C15 N3 C11 116.6(3) . . ?
C15 N3 Ru1 131.1(2) . . ?
C11 N3 Ru1 111.91(18) . . ?
C19 N4 C20 109.1(3) . . ?
C19 N4 C21 108.7(3) . . ?
C20 N4 C21 104.1(3) . . ?
C19 N4 Ru1 102.63(19) . . ?
C20 N4 Ru1 115.1(2) . . ?
C21 N4 Ru1 116.9(2) . . ?
C16 N5 C17 107.0(3) . . ?
C16 N5 C18 108.5(3) . . ?
C17 N5 C18 108.1(3) . . ?
C16 N5 Ru1 112.58(19) . . ?
C17 N5 Ru1 114.33(18) . . ?
C18 N5 Ru1 106.19(19) . . ?
N1 C1 C2 123.7(3) . . ?
C3 C2 C1 119.6(3) . . ?
C2 C3 C4 118.1(3) . . ?
C3 C4 C5 120.6(3) . . ?
N1 C5 C4 121.5(3) . . ?
N1 C5 C6 115.7(2) . . ?
C4 C5 C6 122.7(3) . . ?
N2 C6 C7 120.1(3) . . ?
N2 C6 C5 113.8(2) . . ?
C7 C6 C5 126.0(3) . . ?
C8 C7 C6 119.0(3) . . ?
C7 C8 C9 120.1(3) . . ?
C10 C9 C8 118.8(3) . . ?
N2 C10 C9 121.0(3) . . ?
N2 C10 C11 113.2(2) . . ?
C9 C10 C11 125.7(3) . . ?
N3 C11 C12 122.1(3) . . ?
N3 C11 C10 116.2(3) . . ?
C12 C11 C10 121.6(3) . . ?
C11 C12 C13 119.4(3) . . ?
C14 C13 C12 118.5(3) . . ?
C13 C14 C15 119.9(3) . . ?
N3 C15 C14 123.4(3) . . ?
N5 C18 C19 111.4(3) . . ?
N4 C19 C18 111.1(3) . . ?
F4 P1 F5 89.8(2) . . ?
F4 P1 F6 90.9(3) . . ?
F5 P1 F6 179.0(2) . . ?
F4 P1 F1 92.3(2) . . ?
F5 P1 F1 90.00(16) . . ?
F6 P1 F1 90.58(16) . . ?
F4 P1 F2 89.52(18) . . ?
F5 P1 F2 91.13(15) . . ?
F6 P1 F2 88.26(15) . . ?
F1 P1 F2 177.89(18) . . ?
F4 P1 F3 177.6(2) . . ?
F5 P1 F3 88.81(19) . . ?
F6 P1 F3 90.4(2) . . ?
F1 P1 F3 89.75(18) . . ?
F2 P1 F3 88.49(14) . . ?
F12 P2 F7 92.1(3) . . ?
F12 P2 F9 90.2(3) . . ?
F7 P2 F9 177.7(2) . . ?
F12 P2 F11 178.6(3) . . ?
F7 P2 F11 89.3(2) . . ?
F9 P2 F11 88.5(2) . . ?
F12 P2 F8 91.4(2) . . ?
F7 P2 F8 89.31(18) . . ?
F9 P2 F8 90.9(2) . . ?
F11 P2 F8 88.57(17) . . ?
F12 P2 F10 91.5(2) . . ?
F7 P2 F10 89.60(17) . . ?
F9 P2 F10 90.1(2) . . ?
F11 P2 F10 88.58(17) . . ?
F8 P2 F10 176.96(18) . . ?

loop_
_geom_bond_atom_site_label_1
_geom_bond_atom_site_label_2
_geom_bond_distance
_geom_bond_site_symmetry_2
_geom_bond_publ_flag
Ru1 N2 1.982(2) . ?
Ru1 N1 2.137(2) . ?
Ru1 N3 2.149(2) . ?
Ru1 N5 2.228(2) . ?
Ru1 N4 2.238(2) . ?
Ru1 S1 2.2506(8) . ?
S1 O1 1.471(2) . ?
S1 C23 1.782(3) . ?
S1 C22 1.785(4) . ?
N1 C1 1.340(4) . ?
N1 C5 1.370(4) . ?
N2 C10 1.344(4) . ?
N2 C6 1.352(4) . ?
N3 C15 1.343(4) . ?
N3 C11 1.368(4) . ?
N4 C19 1.478(4) . ?
N4 C20 1.478(4) . ?
N4 C21 1.491(4) . ?
N5 C16 1.476(4) . ?
N5 C17 1.483(4) . ?
N5 C18 1.498(4) . ?
C1 C2 1.374(5) . ?
C2 C3 1.360(5) . ?
C3 C4 1.367(5) . ?
C4 C5 1.377(4) . ?
C5 C6 1.468(4) . ?
C6 C7 1.387(4) . ?
C7 C8 1.379(5) . ?
C8 C9 1.385(5) . ?
C9 C10 1.373(4) . ?
C10 C11 1.472(4) . ?
C11 C12 1.378(4) . ?
C12 C13 1.388(5) . ?
C13 C14 1.358(5) . ?
C14 C15 1.369(5) . ?
C18 C19 1.500(5) . ?
P1 F4 1.546(4) . ?
P1 F5 1.560(3) . ?
P1 F6 1.567(3) . ?
P1 F1 1.575(2) . ?
P1 F2 1.589(2) . ?
P1 F3 1.598(3) . ?
P2 F12 1.528(3) . ?
P2 F7 1.546(3) . ?
P2 F9 1.574(3) . ?
P2 F11 1.576(3) . ?
P2 F8 1.582(3) . ?
P2 F10 1.590(3) . ?
